data_4336893
loop_
_publ_author_name
'Pablo Bruna'
'Andreas Decken'
'Scott Greer'
'Friedrich Grein'
'H. Donald B. Jenkins'
'Birgit Mueller'
'Jack Passmore'
'Tressia A. P. Paulose'
'J. Mikko Rautiainen'
'Stephanie Richardson'
'Melbourne J. Schriver'

_publ_contact_author_address
;
 Department of Chemistry, University of New Brunswick, Fredericton, 
 New Brunswick, E3B 5A3, Canada
;
_publ_contact_author_email passmore.at.unb.ca
_publ_contact_author_fax 1-506-453-4981
_publ_contact_author_name 'Jack Passmore'
_publ_contact_author_phone 1-506-453-4821
_publ_section_title
;
 Synthesis of (TDAE)(O2SSO2)(s) and Discovery of (TDAE)(O2SSSSO2)(s)
 Containing the First Polythionite, [O2SSSSO2]2-
;
_journal_name_full 'Inorganic Chemistry'
_journal_page_first 13651
_journal_page_last 13662
_journal_paper_doi 10.1021/ic4022195
_journal_volume 52
_journal_year 2013
_chemical_formula_sum 'C10 H24 Br6 N4'
_chemical_formula_weight 679.79
_chemical_name_systematic
; 
 ? 
;
_space_group_IT_number 13
_symmetry_cell_setting monoclinic
_symmetry_space_group_name_Hall '-P 2yac'
_symmetry_space_group_name_H-M 'P 1 2/n 1'
_atom_sites_solution_hydrogens geom
_atom_sites_solution_primary direct
_atom_sites_solution_secondary difmap
_audit_creation_method SHELXL-97
_cell_angle_alpha 90.00
_cell_angle_beta 104.059(4)
_cell_angle_gamma 90.00
_cell_formula_units_Z 4
_cell_length_a 16.186(4)
_cell_length_b 8.1664(18)
_cell_length_c 16.298(4)
_cell_measurement_reflns_used 4243
_cell_measurement_temperature 173(2)
_cell_measurement_theta_max 26.54
_cell_measurement_theta_min 2.58
_cell_volume 2089.8(9)
_computing_cell_refinement 'Bruker SAINT'
_computing_data_collection 'Bruker APEX2'
_computing_data_reduction 'Bruker SAINT'
_computing_molecular_graphics 'Bruker SHELXTL'
_computing_publication_material 'Bruker SHELXTL'
_computing_structure_refinement 'SHELXL-97 (Sheldrick, 2008)'
_computing_structure_solution 'SHELXS-97 (Sheldrick, 2008)'
_diffrn_ambient_temperature 173(2)
_diffrn_measured_fraction_theta_full 0.998
_diffrn_measured_fraction_theta_max 0.975
_diffrn_measurement_device_type 'Bruker APEX-II CCD'
_diffrn_measurement_method '\f and \w scans'
_diffrn_radiation_monochromator graphite
_diffrn_radiation_source 'fine-focus sealed tube'
_diffrn_radiation_type MoK\a
_diffrn_radiation_wavelength 0.71073
_diffrn_reflns_av_R_equivalents 0.0455
_diffrn_reflns_av_sigmaI/netI 0.0472
_diffrn_reflns_limit_h_max 20
_diffrn_reflns_limit_h_min -21
_diffrn_reflns_limit_k_max 9
_diffrn_reflns_limit_k_min -10
_diffrn_reflns_limit_l_max 20
_diffrn_reflns_limit_l_min -21
_diffrn_reflns_number 13939
_diffrn_reflns_theta_full 25.00
_diffrn_reflns_theta_max 27.49
_diffrn_reflns_theta_min 1.59
_exptl_absorpt_coefficient_mu 11.524
_exptl_absorpt_correction_T_max 0.2065
_exptl_absorpt_correction_T_min 0.0909
_exptl_absorpt_correction_type multi-scan
_exptl_absorpt_process_details 'SADABS (Sheldrick, 2008)'
_exptl_crystal_colour Yellow
_exptl_crystal_density_diffrn 2.161
_exptl_crystal_description Rod
_exptl_crystal_F_000 1288
_exptl_crystal_size_max 0.40
_exptl_crystal_size_mid 0.30
_exptl_crystal_size_min 0.20
_refine_diff_density_max 1.395
_refine_diff_density_min -0.920
_refine_diff_density_rms 0.150
_refine_ls_extinction_method none
_refine_ls_goodness_of_fit_ref 1.058
_refine_ls_hydrogen_treatment mixed
_refine_ls_matrix_type full
_refine_ls_number_parameters 189
_refine_ls_number_reflns 4677
_refine_ls_number_restraints 0
_refine_ls_restrained_S_all 1.058
_refine_ls_R_factor_all 0.0651
_refine_ls_R_factor_gt 0.0452
_refine_ls_shift/su_max 0.000
_refine_ls_shift/su_mean 0.000
_refine_ls_structure_factor_coef Fsqd
_refine_ls_weighting_details 'calc w=1/[\s^2^(Fo^2^)+(0.0540P)^2^+8.0746P] where P=(Fo^2^+2Fc^2^)/3'
_refine_ls_weighting_scheme calc
_refine_ls_wR_factor_gt 0.1169
_refine_ls_wR_factor_ref 0.1268
_reflns_number_gt 3538
_reflns_number_total 4677
_reflns_threshold_expression >2sigma(I)
_cod_data_source_file ic4022195_si_002_1.cif
_cod_data_source_block TDAE_2Br3_CCDC_832204
_cod_original_cell_volume 2089.8(8)
_cod_database_code 4336893

loop_
_symmetry_equiv_pos_as_xyz
'x, y, z'
'-x+1/2, y, -z+1/2'
'-x, -y, -z'
'x-1/2, -y, z-1/2'

loop_
_atom_site_label
_atom_site_type_symbol
_atom_site_fract_x
_atom_site_fract_y
_atom_site_fract_z
_atom_site_U_iso_or_equiv
_atom_site_adp_type
_atom_site_occupancy
_atom_site_symmetry_multiplicity
_atom_site_calc_flag
_atom_site_refinement_flags
Br1 Br 0.06164(5) 0.69824(10) 0.55665(5) 0.0521(2) Uani 1 1 d .
Br2 Br 0.07151(4) 0.59742(7) 0.70240(4) 0.03756(17) Uani 1 1 d .
Br3 Br 0.08536(5) 0.48423(9) 0.85499(5) 0.0479(2) Uani 1 1 d .
Br4 Br 0.36031(5) 1.04709(9) 0.08358(5) 0.04600(19) Uani 1 1 d .
Br5 Br 0.20963(4) 0.93547(8) 0.07925(4) 0.03849(17) Uani 1 1 d .
Br6 Br 0.06419(5) 0.82507(9) 0.07418(5) 0.0507(2) Uani 1 1 d .
C1 C 0.2019(4) 0.0693(7) 0.7454(4) 0.0277(12) Uani 1 1 d .
C2 C 0.2308(4) -0.1379(8) 0.8557(4) 0.0366(14) Uani 1 1 d .
H2A H 0.2709 -0.1820 0.8249 0.055 Uiso 1 1 calc R
H2B H 0.1962 -0.2273 0.8698 0.055 Uiso 1 1 calc R
H2C H 0.2624 -0.0849 0.9078 0.055 Uiso 1 1 calc R
C3 C 0.0922(5) 0.0106(9) 0.8243(5) 0.0477(18) Uani 1 1 d .
H3A H 0.0722 0.1222 0.8085 0.072 Uiso 1 1 calc R
H3B H 0.0999 -0.0043 0.8853 0.072 Uiso 1 1 calc R
H3C H 0.0502 -0.0683 0.7938 0.072 Uiso 1 1 calc R
C4 C 0.0649(4) 0.1281(9) 0.6454(5) 0.0509(19) Uani 1 1 d .
H4A H 0.0489 0.0186 0.6608 0.076 Uiso 1 1 calc R
H4B H 0.0526 0.1373 0.5836 0.076 Uiso 1 1 calc R
H4C H 0.0321 0.2106 0.6675 0.076 Uiso 1 1 calc R
C5 C 0.1972(5) 0.2704(8) 0.6337(4) 0.0417(16) Uani 1 1 d .
H5A H 0.2552 0.2945 0.6664 0.063 Uiso 1 1 calc R
H5B H 0.1641 0.3720 0.6237 0.063 Uiso 1 1 calc R
H5C H 0.1994 0.2213 0.5794 0.063 Uiso 1 1 calc R
C6 C 0.2400(4) 0.4417(7) 0.2015(3) 0.0271(12) Uani 1 1 d .
C7 C 0.1301(4) 0.2411(8) 0.2083(4) 0.0399(15) Uani 1 1 d .
H7A H 0.1710 0.2040 0.2596 0.060 Uiso 1 1 calc R
H7B H 0.1093 0.1467 0.1721 0.060 Uiso 1 1 calc R
H7C H 0.0821 0.2955 0.2238 0.060 Uiso 1 1 calc R
C8 C 0.1268(5) 0.3811(9) 0.0728(4) 0.0500(19) Uani 1 1 d .
H8A H 0.1404 0.4892 0.0536 0.075 Uiso 1 1 calc R
H8B H 0.0653 0.3734 0.0676 0.075 Uiso 1 1 calc R
H8C H 0.1442 0.2962 0.0380 0.075 Uiso 1 1 calc R
C9 C 0.3049(5) 0.4949(9) 0.0813(5) 0.0517(19) Uani 1 1 d .
H9A H 0.2811 0.3878 0.0610 0.078 Uiso 1 1 calc R
H9B H 0.3658 0.4968 0.0828 0.078 Uiso 1 1 calc R
H9C H 0.2756 0.5807 0.0430 0.078 Uiso 1 1 calc R
C10 C 0.3531(4) 0.6439(8) 0.2171(4) 0.0403(15) Uani 1 1 d .
H10A H 0.3356 0.6717 0.2688 0.060 Uiso 1 1 calc R
H10B H 0.3533 0.7431 0.1832 0.060 Uiso 1 1 calc R
H10C H 0.4104 0.5965 0.2319 0.060 Uiso 1 1 calc R
N1 N 0.1743(3) -0.0161(6) 0.8018(3) 0.0333(11) Uani 1 1 d .
N2 N 0.1564(3) 0.1545(6) 0.6816(3) 0.0339(11) Uani 1 1 d .
N3 N 0.1725(3) 0.3578(6) 0.1620(3) 0.0319(11) Uani 1 1 d .
N4 N 0.2931(3) 0.5243(6) 0.1677(3) 0.0334(11) Uani 1 1 d .

loop_
_atom_site_aniso_label
_atom_site_aniso_U_11
_atom_site_aniso_U_22
_atom_site_aniso_U_33
_atom_site_aniso_U_23
_atom_site_aniso_U_13
_atom_site_aniso_U_12
Br1 0.0645(5) 0.0551(4) 0.0368(4) -0.0044(3) 0.0125(3) 0.0031(4)
Br2 0.0417(4) 0.0297(3) 0.0444(4) -0.0089(3) 0.0164(3) -0.0020(3)
Br3 0.0538(4) 0.0445(4) 0.0483(4) 0.0091(3) 0.0182(3) -0.0032(3)
Br4 0.0552(4) 0.0446(4) 0.0416(4) 0.0016(3) 0.0184(3) 0.0026(3)
Br5 0.0553(4) 0.0335(3) 0.0291(3) 0.0017(2) 0.0148(3) 0.0154(3)
Br6 0.0500(4) 0.0469(4) 0.0548(4) -0.0011(3) 0.0123(3) 0.0057(3)
C1 0.029(3) 0.030(3) 0.026(3) -0.008(2) 0.011(2) 0.000(2)
C2 0.051(4) 0.033(3) 0.028(3) 0.002(3) 0.015(3) -0.009(3)
C3 0.048(4) 0.043(4) 0.064(5) -0.013(3) 0.036(4) -0.006(3)
C4 0.038(4) 0.048(4) 0.062(5) -0.011(4) 0.003(3) 0.013(3)
C5 0.058(4) 0.034(3) 0.037(4) 0.010(3) 0.018(3) 0.013(3)
C6 0.039(3) 0.024(3) 0.022(3) 0.002(2) 0.014(2) 0.009(2)
C7 0.045(4) 0.036(3) 0.044(4) -0.014(3) 0.019(3) -0.009(3)
C8 0.070(5) 0.039(4) 0.032(4) -0.008(3) -0.005(3) 0.012(3)
C9 0.080(5) 0.047(4) 0.041(4) 0.011(3) 0.038(4) 0.014(4)
C10 0.041(4) 0.037(3) 0.045(4) 0.012(3) 0.014(3) -0.003(3)
N1 0.037(3) 0.032(3) 0.037(3) -0.010(2) 0.021(2) -0.007(2)
N2 0.032(3) 0.035(3) 0.034(3) -0.005(2) 0.008(2) 0.008(2)
N3 0.043(3) 0.032(2) 0.022(2) -0.007(2) 0.009(2) 0.004(2)
N4 0.046(3) 0.033(3) 0.026(3) 0.007(2) 0.019(2) 0.005(2)

loop_
_atom_type_symbol
_atom_type_description
_atom_type_scat_dispersion_real
_atom_type_scat_dispersion_imag
_atom_type_scat_source
C C 0.0033 0.0016 'International Tables Vol C Tables 4.2.6.8 and 6.1.1.4'
H H 0.0000 0.0000 'International Tables Vol C Tables 4.2.6.8 and 6.1.1.4'
N N 0.0061 0.0033 'International Tables Vol C Tables 4.2.6.8 and 6.1.1.4'
Br Br -0.2901 2.4595 'International Tables Vol C Tables 4.2.6.8 and 6.1.1.4'

loop_
_geom_angle_atom_site_label_1
_geom_angle_atom_site_label_2
_geom_angle_atom_site_label_3
_geom_angle
_geom_angle_site_symmetry_3
Br1 Br2 Br3 178.16(4) .
Br6 Br5 Br4 179.41(4) .
N1 C1 N2 127.7(6) .
N1 C1 C1 116.3(5) 2_556
N2 C1 C1 116.1(6) 2_556
N1 C2 H2A 109.5 .
N1 C2 H2B 109.5 .
H2A C2 H2B 109.5 .
N1 C2 H2C 109.5 .
H2A C2 H2C 109.5 .
H2B C2 H2C 109.5 .
N1 C3 H3A 109.5 .
N1 C3 H3B 109.5 .
H3A C3 H3B 109.5 .
N1 C3 H3C 109.5 .
H3A C3 H3C 109.5 .
H3B C3 H3C 109.5 .
N2 C4 H4A 109.5 .
N2 C4 H4B 109.5 .
H4A C4 H4B 109.5 .
N2 C4 H4C 109.5 .
H4A C4 H4C 109.5 .
H4B C4 H4C 109.5 .
N2 C5 H5A 109.5 .
N2 C5 H5B 109.5 .
H5A C5 H5B 109.5 .
N2 C5 H5C 109.5 .
H5A C5 H5C 109.5 .
H5B C5 H5C 109.5 .
N4 C6 N3 127.7(5) .
N4 C6 C6 115.8(6) 2
N3 C6 C6 116.5(6) 2
N3 C7 H7A 109.5 .
N3 C7 H7B 109.5 .
H7A C7 H7B 109.5 .
N3 C7 H7C 109.5 .
H7A C7 H7C 109.5 .
H7B C7 H7C 109.5 .
N3 C8 H8A 109.5 .
N3 C8 H8B 109.5 .
H8A C8 H8B 109.5 .
N3 C8 H8C 109.5 .
H8A C8 H8C 109.5 .
H8B C8 H8C 109.5 .
N4 C9 H9A 109.5 .
N4 C9 H9B 109.5 .
H9A C9 H9B 109.5 .
N4 C9 H9C 109.5 .
H9A C9 H9C 109.5 .
H9B C9 H9C 109.5 .
N4 C10 H10A 109.5 .
N4 C10 H10B 109.5 .
H10A C10 H10B 109.5 .
N4 C10 H10C 109.5 .
H10A C10 H10C 109.5 .
H10B C10 H10C 109.5 .
C1 N1 C3 125.0(6) .
C1 N1 C2 120.2(5) .
C3 N1 C2 114.4(5) .
C1 N2 C4 123.7(6) .
C1 N2 C5 121.2(5) .
C4 N2 C5 114.6(5) .
C6 N3 C8 124.9(6) .
C6 N3 C7 121.1(5) .
C8 N3 C7 113.6(5) .
C6 N4 C10 121.6(5) .
C6 N4 C9 124.2(6) .
C10 N4 C9 113.9(5) .

loop_
_geom_bond_atom_site_label_1
_geom_bond_atom_site_label_2
_geom_bond_distance
_geom_bond_site_symmetry_2
Br1 Br2 2.4823(11) .
Br2 Br3 2.6112(11) .
Br4 Br5 2.5884(12) .
Br5 Br6 2.5035(12) .
C1 N1 1.316(8) .
C1 N2 1.318(8) .
C1 C1 1.527(11) 2_556
C2 N1 1.486(8) .
C2 H2A 0.9800 .
C2 H2B 0.9800 .
C2 H2C 0.9800 .
C3 N1 1.477(8) .
C3 H3A 0.9800 .
C3 H3B 0.9800 .
C3 H3C 0.9800 .
C4 N2 1.472(8) .
C4 H4A 0.9800 .
C4 H4B 0.9800 .
C4 H4C 0.9800 .
C5 N2 1.480(9) .
C5 H5A 0.9800 .
C5 H5B 0.9800 .
C5 H5C 0.9800 .
C6 N4 1.314(8) .
C6 N3 1.317(8) .
C6 C6 1.536(11) 2
C7 N3 1.483(8) .
C7 H7A 0.9800 .
C7 H7B 0.9800 .
C7 H7C 0.9800 .
C8 N3 1.474(8) .
C8 H8A 0.9800 .
C8 H8B 0.9800 .
C8 H8C 0.9800 .
C9 N4 1.487(8) .
C9 H9A 0.9800 .
C9 H9B 0.9800 .
C9 H9C 0.9800 .
C10 N4 1.471(8) .
C10 H10A 0.9800 .
C10 H10B 0.9800 .
C10 H10C 0.9800 .
